data_2208872
loop_
_publ_author_name
'B\"uy\"ukg\"ung\"or, Orhan'
'Odaba\,so\(glu, Mustafa'

_publ_section_title
;
 3-(4-Chloroanilino)isobenzofuran-1(3<i>H</i>)-one
;
_journal_coeditor_code DN2027
_journal_issue 5
_journal_name_full 'Acta Crystallographica Section E'
_journal_page_first o2003
_journal_page_last o2004
_journal_paper_doi 10.1107/S160053680601436X
_journal_volume 62
_journal_year 2006
_chemical_formula_iupac 'C14 H10 Cl N O2'
_chemical_formula_moiety 'C14 H10 Cl N O2'
_chemical_formula_sum 'C14 H10 Cl N O2'
_chemical_formula_weight 259.68
_chemical_name_common 3-(p-chloroanilino)phthalide
_chemical_name_systematic
;
3-(4-chloroanilino)isobenzofuran-1(3H)-one
;
_space_group_IT_number 14
_symmetry_cell_setting monoclinic
_symmetry_space_group_name_Hall '-P 2ybc'
_symmetry_space_group_name_H-M 'P 1 21/c 1'
_atom_sites_solution_hydrogens geom
_atom_sites_solution_primary direct
_atom_sites_solution_secondary difmap
_audit_creation_method SHELXL97
_cell_angle_alpha 90.00
_cell_angle_beta 122.196(7)
_cell_angle_gamma 90.00
_cell_formula_units_Z 4
_cell_length_a 12.9256(14)
_cell_length_b 7.2383(10)
_cell_length_c 15.6115(16)
_cell_measurement_reflns_used 16688
_cell_measurement_temperature 296
_cell_measurement_theta_max 27.89
_cell_measurement_theta_min 1.86
_cell_volume 1236.0(3)
_computing_cell_refinement X-AREA
_computing_data_collection 'X-AREA (Stoe & Cie, 2002)'
_computing_data_reduction 'X-RED32 (Stoe & Cie, 2002)'
_computing_molecular_graphics 'ORTEP-3 for Windows (Farrugia, 1997)'
_computing_publication_material 'WinGX (Farrugia, 1999)'
_computing_structure_refinement 'SHELXL-97 (Sheldrick, 1997)'
_computing_structure_solution 'SHELXS97 (Sheldrick, 1997)'
_diffrn_ambient_temperature 296
_diffrn_detector_area_resol_mean 6.67
_diffrn_measured_fraction_theta_full 1.000
_diffrn_measured_fraction_theta_max 1.000
_diffrn_measurement_device_type 'Stoe IPDS 2'
_diffrn_measurement_method '\f-scan rotation method'
_diffrn_radiation_monochromator 'plane graphite'
_diffrn_radiation_type MoK\a
_diffrn_radiation_wavelength 0.71073
_diffrn_reflns_av_R_equivalents 0.0900
_diffrn_reflns_av_sigmaI/netI 0.0463
_diffrn_reflns_limit_h_max 15
_diffrn_reflns_limit_h_min -15
_diffrn_reflns_limit_k_max 8
_diffrn_reflns_limit_k_min -8
_diffrn_reflns_limit_l_max 19
_diffrn_reflns_limit_l_min -18
_diffrn_reflns_number 16688
_diffrn_reflns_theta_full 26.00
_diffrn_reflns_theta_max 26.00
_diffrn_reflns_theta_min 1.86
_diffrn_standards_decay_% 0.1
_diffrn_standards_number 0
_exptl_absorpt_coefficient_mu 0.301
_exptl_absorpt_correction_T_max 0.9548
_exptl_absorpt_correction_T_min 0.8483
_exptl_absorpt_correction_type integration
_exptl_absorpt_process_details '(X-RED32; Stoe & Cie, 2002)'
_exptl_crystal_colour 'pale yellow'
_exptl_crystal_density_diffrn 1.395
_exptl_crystal_density_method 'not measured'
_exptl_crystal_description 'prismatic plate'
_exptl_crystal_F_000 536
_exptl_crystal_size_max 0.60
_exptl_crystal_size_mid 0.42
_exptl_crystal_size_min 0.16
_refine_diff_density_max 0.147
_refine_diff_density_min -0.221
_refine_ls_extinction_method none
_refine_ls_goodness_of_fit_ref 1.050
_refine_ls_hydrogen_treatment mixed
_refine_ls_matrix_type full
_refine_ls_number_parameters 167
_refine_ls_number_reflns 2422
_refine_ls_number_restraints 0
_refine_ls_restrained_S_all 1.050
_refine_ls_R_factor_all 0.1035
_refine_ls_R_factor_gt 0.0550
_refine_ls_shift/su_max 0.000
_refine_ls_shift/su_mean 0.000
_refine_ls_structure_factor_coef Fsqd
_refine_ls_weighting_details 'calc w = 1/[\s^2^(Fo^2^)+(0.0645P)^2^+0.036P] where P=(Fo^2^+2Fc^2^)/3'
_refine_ls_weighting_scheme calc
_refine_ls_wR_factor_gt 0.1181
_refine_ls_wR_factor_ref 0.1392
_reflns_number_gt 1385
_reflns_number_total 2422
_reflns_threshold_expression I>2\s(I)
_cod_data_source_file dn2027.cif
_cod_data_source_block I
_cod_original_sg_symbol_H-M 'P 21/c'
_cod_database_code 2208872
_cod_database_fobs_code 2208872

loop_
_symmetry_equiv_pos_as_xyz
'x, y, z'
'-x, y+1/2, -z+1/2'
'-x, -y, -z'
'x, -y-1/2, z-1/2'

loop_
_atom_site_type_symbol
_atom_site_label
_atom_site_fract_x
_atom_site_fract_y
_atom_site_fract_z
_atom_site_U_iso_or_equiv
_atom_site_adp_type
_atom_site_calc_flag
_atom_site_refinement_flags
_atom_site_occupancy
C C1 -0.0602(3) 0.6539(4) 0.1814(2) 0.0696(7) Uani d . 1
C C2 -0.0331(3) 0.6997(3) 0.10313(19) 0.0661(7) Uani d . 1
C C3 -0.1129(3) 0.7428(4) 0.0023(2) 0.0800(8) Uani d . 1
H H3 -0.1968 0.7490 -0.0256 0.096 Uiso calc R 1
C C4 -0.0624(4) 0.7762(4) -0.0555(2) 0.0857(9) Uani d . 1
H H4 -0.1133 0.8033 -0.1240 0.103 Uiso calc R 1
C C5 0.0629(4) 0.7697(4) -0.0123(2) 0.0888(9) Uani d . 1
H H5 0.0945 0.7941 -0.0525 0.107 Uiso calc R 1
C C6 0.1419(3) 0.7282(4) 0.0882(2) 0.0802(8) Uani d . 1
H H6 0.2260 0.7257 0.1167 0.096 Uiso calc R 1
C C7 0.0913(3) 0.6900(4) 0.1459(2) 0.0685(7) Uani d . 1
C C8 0.1515(3) 0.6305(4) 0.2536(2) 0.0708(7) Uani d . 1
H H8 0.1902 0.5098 0.2621 0.085 Uiso calc R 1
C C9 0.3168(2) 0.7160(4) 0.4265(2) 0.0678(7) Uani d . 1
C C10 0.3829(3) 0.8603(5) 0.4909(2) 0.0831(9) Uani d . 1
H H10 0.3694 0.9802 0.4657 0.100 Uiso calc R 1
C C11 0.4683(3) 0.8290(5) 0.5917(2) 0.0880(9) Uani d . 1
H H11 0.5129 0.9267 0.6342 0.106 Uiso calc R 1
C C12 0.4871(3) 0.6528(5) 0.6289(2) 0.0832(9) Uani d . 1
C C13 0.4212(3) 0.5084(5) 0.5677(2) 0.0874(9) Uani d . 1
H H13 0.4341 0.3894 0.5940 0.105 Uiso calc R 1
C C14 0.3352(3) 0.5395(5) 0.4661(2) 0.0805(8) Uani d . 1
H H14 0.2897 0.4415 0.4245 0.097 Uiso calc R 1
N N1 0.2387(2) 0.7557(4) 0.32346(18) 0.0752(7) Uani d . 1
O O1 -0.15716(19) 0.6504(3) 0.17627(15) 0.0834(6) Uani d . 1
O O2 0.04538(17) 0.6100(3) 0.26746(13) 0.0756(5) Uani d . 1
Cl Cl1 0.59850(9) 0.61279(18) 0.75589(6) 0.1182(4) Uani d . 1
H H1 0.220(2) 0.864(4) 0.3083(19) 0.059(8) Uiso d . 1

loop_
_atom_site_aniso_label
_atom_site_aniso_U_11
_atom_site_aniso_U_22
_atom_site_aniso_U_33
_atom_site_aniso_U_12
_atom_site_aniso_U_13
_atom_site_aniso_U_23
C1 0.0787(19) 0.0599(16) 0.0654(16) -0.0044(14) 0.0352(15) -0.0032(12)
C2 0.0792(19) 0.0572(16) 0.0577(15) -0.0022(13) 0.0337(14) -0.0042(12)
C3 0.088(2) 0.0740(19) 0.0646(17) -0.0004(16) 0.0317(16) -0.0065(14)
C4 0.118(3) 0.077(2) 0.0589(17) 0.0040(18) 0.0449(18) -0.0027(14)
C5 0.124(3) 0.080(2) 0.078(2) 0.004(2) 0.064(2) 0.0008(16)
C6 0.090(2) 0.080(2) 0.080(2) 0.0082(16) 0.0523(17) 0.0023(15)
C7 0.0827(19) 0.0607(16) 0.0670(16) 0.0023(14) 0.0432(15) -0.0027(13)
C8 0.0752(17) 0.0728(18) 0.0660(16) 0.0037(15) 0.0386(14) 0.0030(14)
C9 0.0631(16) 0.0783(19) 0.0626(16) -0.0025(14) 0.0339(13) 0.0000(14)
C10 0.082(2) 0.082(2) 0.0757(19) -0.0026(16) 0.0354(16) 0.0016(16)
C11 0.082(2) 0.099(2) 0.074(2) -0.0102(17) 0.0359(17) -0.0114(18)
C12 0.0688(18) 0.111(3) 0.0668(17) 0.0052(18) 0.0342(15) 0.0053(17)
C13 0.080(2) 0.096(2) 0.084(2) 0.0082(18) 0.0421(17) 0.0204(18)
C14 0.0782(19) 0.082(2) 0.0729(18) -0.0036(16) 0.0344(15) 0.0064(15)
N1 0.0787(16) 0.0680(17) 0.0694(15) 0.0004(14) 0.0331(13) 0.0035(13)
O1 0.0792(14) 0.0857(14) 0.0887(14) -0.0069(11) 0.0471(11) 0.0005(10)
O2 0.0781(12) 0.0872(13) 0.0618(11) 0.0012(10) 0.0376(10) 0.0073(9)
Cl1 0.0970(7) 0.1644(10) 0.0694(5) 0.0160(6) 0.0284(4) 0.0124(5)

loop_
_atom_type_symbol
_atom_type_description
_atom_type_scat_dispersion_real
_atom_type_scat_dispersion_imag
_atom_type_scat_source
C C 0.0033 0.0016 'International Tables Vol C Tables 4.2.6.8 and 6.1.1.4'
H H 0.0000 0.0000 'International Tables Vol C Tables 4.2.6.8 and 6.1.1.4'
N N 0.0061 0.0033 'International Tables Vol C Tables 4.2.6.8 and 6.1.1.4'
O O 0.0106 0.0060 'International Tables Vol C Tables 4.2.6.8 and 6.1.1.4'
Cl Cl 0.1484 0.1585 'International Tables Vol C Tables 4.2.6.8 and 6.1.1.4'

loop_
_geom_angle_atom_site_label_1
_geom_angle_atom_site_label_2
_geom_angle_atom_site_label_3
_geom_angle
_geom_angle_publ_flag
O1 C1 O2 121.5(3) y
O1 C1 C2 130.0(3) y
O2 C1 C2 108.5(3) ?
C7 C2 C3 122.3(3) ?
C7 C2 C1 108.6(2) ?
C3 C2 C1 129.1(3) ?
C2 C3 C4 117.1(3) ?
C2 C3 H3 121.5 ?
C4 C3 H3 121.5 ?
C5 C4 C3 120.7(3) ?
C5 C4 H4 119.7 ?
C3 C4 H4 119.7 ?
C6 C5 C4 121.9(3) ?
C6 C5 H5 119.0 ?
C4 C5 H5 119.0 ?
C5 C6 C7 117.5(3) ?
C5 C6 H6 121.3 ?
C7 C6 H6 121.3 ?
C2 C7 C6 120.4(3) ?
C2 C7 C8 109.5(2) ?
C6 C7 C8 130.0(3) ?
N1 C8 C7 114.2(2) y
N1 C8 O2 111.6(2) y
C7 C8 O2 102.8(2) ?
N1 C8 H8 109.3 ?
C7 C8 H8 109.3 ?
O2 C8 H8 109.3 ?
C14 C9 C10 118.6(3) ?
C14 C9 N1 123.4(3) ?
C10 C9 N1 117.9(3) ?
C11 C10 C9 121.0(3) ?
C11 C10 H10 119.5 ?
C9 C10 H10 119.5 ?
C12 C11 C10 119.5(3) ?
C12 C11 H11 120.3 ?
C10 C11 H11 120.3 ?
C13 C12 C11 120.9(3) ?
C13 C12 Cl1 119.8(3) ?
C11 C12 Cl1 119.3(3) ?
C12 C13 C14 119.8(3) ?
C12 C13 H13 120.1 ?
C14 C13 H13 120.1 ?
C9 C14 C13 120.2(3) ?
C9 C14 H14 119.9 ?
C13 C14 H14 119.9 ?
C9 N1 C8 123.3(3) ?
C9 N1 H1 116.8(18) ?
C8 N1 H1 113.9(18) ?
C1 O2 C8 110.5(2) ?

loop_
_geom_bond_atom_site_label_1
_geom_bond_atom_site_label_2
_geom_bond_distance
_geom_bond_publ_flag
C1 O1 1.213(3) y
C1 O2 1.347(3) y
C1 C2 1.477(4) ?
C2 C7 1.375(4) y
C2 C3 1.382(4) ?
C3 C4 1.388(4) ?
C3 H3 0.9300 ?
C4 C5 1.384(4) ?
C4 H4 0.9300 ?
C5 C6 1.374(4) ?
C5 H5 0.9300 ?
C6 C7 1.393(4) ?
C6 H6 0.9300 ?
C7 C8 1.492(4) y
C8 N1 1.404(4) y
C8 O2 1.505(3) y
C8 H8 0.9800 ?
C9 C14 1.384(4) ?
C9 C10 1.384(4) ?
C9 N1 1.400(4) y
C10 C11 1.377(4) ?
C10 H10 0.9300 ?
C11 C12 1.368(4) ?
C11 H11 0.9300 ?
C12 C13 1.366(5) ?
C12 Cl1 1.745(3) ?
C13 C14 1.386(4) ?
C13 H13 0.9300 ?
C14 H14 0.9300 ?
N1 H1 0.82(2) ?

loop_
_geom_hbond_atom_site_label_D
_geom_hbond_atom_site_label_H
_geom_hbond_atom_site_label_A
_geom_hbond_site_symmetry_A
_geom_hbond_distance_DH
_geom_hbond_distance_HA
_geom_hbond_distance_DA
_geom_hbond_angle_DHA
N1 H1 O1 2 0.82(2) 2.29(3) 3.046(4) 155(2)
C6 H6 Cg1 4_575 0.93 3.29 3.987(4) 134

loop_
_geom_torsion_atom_site_label_1
_geom_torsion_atom_site_label_2
_geom_torsion_atom_site_label_3
_geom_torsion_atom_site_label_4
_geom_torsion
O1 C1 C2 C7 178.1(3)
O2 C1 C2 C7 -2.6(3)
O1 C1 C2 C3 -3.2(5)
O2 C1 C2 C3 176.1(3)
C7 C2 C3 C4 0.1(4)
C1 C2 C3 C4 -178.5(3)
C2 C3 C4 C5 -1.2(4)
C3 C4 C5 C6 0.8(5)
C4 C5 C6 C7 0.8(5)
C3 C2 C7 C6 1.5(4)
C1 C2 C7 C6 -179.7(2)
C3 C2 C7 C8 -176.8(2)
C1 C2 C7 C8 2.0(3)
C5 C6 C7 C2 -1.9(4)
C5 C6 C7 C8 176.0(3)
C2 C7 C8 N1 -121.8(3)
C6 C7 C8 N1 60.0(4)
C2 C7 C8 O2 -0.8(3)
C6 C7 C8 O2 -178.9(3)
C14 C9 C10 C11 2.2(4)
N1 C9 C10 C11 -175.0(3)
C9 C10 C11 C12 -0.8(5)
C10 C11 C12 C13 -0.8(5)
C10 C11 C12 Cl1 178.1(2)
C11 C12 C13 C14 0.8(5)
Cl1 C12 C13 C14 -178.1(2)
C10 C9 C14 C13 -2.1(4)
N1 C9 C14 C13 174.9(3)
C12 C13 C14 C9 0.7(5)
C14 C9 N1 C8 14.5(4)
C10 C9 N1 C8 -168.4(3)
C7 C8 N1 C9 -171.3(3)
O2 C8 N1 C9 72.6(3)
O1 C1 O2 C8 -178.5(2)
C2 C1 O2 C8 2.1(3)
N1 C8 O2 C1 121.9(2)
C7 C8 O2 C1 -0.9(3)

loop_
_cod_related_entry_id
_cod_related_entry_database
_cod_related_entry_code
1 ChemSpider 2404873
